data_8101328
loop_
_publ_author_name
'Wattenbach, Carsten'
'Sippel, Heike'
'M\"uller, Ulrich'
'Frauenrath, Herbert'

_publ_section_title
;
Crystal structure of (2S,4S,5S)-3-chlorobenzoic acid 2-tert-butyl-
5-hydroxy-5-methyl-1,3-dioxan-4-yl ester, C~16~H~21~ClO~5~
;
_journal_issue 4
_journal_name_full 'Zeitschrift f\"ur Kristallographie - New Crystal Structures'
_journal_page_first 507
_journal_page_last 508
_journal_volume 215
_journal_year 2000
_chemical_formula_sum 'C16 H21 Cl O5'
_chemical_formula_weight 328.79
_space_group_IT_number 4
_symmetry_cell_setting monoclinic
_symmetry_space_group_name_Hall 'P 2yb'
_symmetry_space_group_name_H-M 'P 1 21 1'
_cell_angle_alpha 90.00
_cell_angle_beta 100.50(1)
_cell_angle_gamma 90.00
_cell_formula_units_Z 4
_cell_length_a 5.986(1)
_cell_length_b 24.551(1)
_cell_length_c 11.574(1)
_cell_measurement_temperature 297(2)
_cell_volume 1672.5(3)
_diffrn_ambient_temperature 297(2)
_exptl_crystal_density_diffrn 1.306
_cod_original_sg_symbol_H-M 'P 21'
_cod_database_code 8101328

loop_
_symmetry_equiv_pos_as_xyz
'x, y, z'
'-x, y+1/2, -z'

loop_
_atom_site_label
_atom_site_type_symbol
_atom_site_fract_x
_atom_site_fract_y
_atom_site_fract_z
_atom_site_U_iso_or_equiv
_atom_site_adp_type
_atom_site_occupancy
_atom_site_symmetry_multiplicity
_atom_site_Wyckoff_symbol
_atom_site_calc_flag
_atom_site_refinement_flags
_atom_site_disorder_assembly
_atom_site_disorder_group
Cl22 Cl 0.89863(19) 0.51445(4) -0.23520(10) 0.0792(3) Uani 1 2 a d . . .
O1 O 0.3850(3) 0.21321(8) 0.19388(17) 0.0464(5) Uani 1 2 a d . . .
C2 C 0.4281(4) 0.20848(11) 0.0796(2) 0.0387(6) Uani 1 2 a d . . .
H1 H 0.343(4) 0.2376(11) 0.028(2) 0.033(6) Uiso 1 2 a d . . .
O3 O 0.6647(3) 0.21673(7) 0.07834(17) 0.0399(4) Uani 1 2 a d . . .
C4 C 0.7531(4) 0.26606(11) 0.1251(2) 0.0396(6) Uani 1 2 a d . . .
H2 H 0.921(4) 0.2644(11) 0.131(2) 0.030(6) Uiso 1 2 a d . . .
C5 C 0.6924(5) 0.27793(11) 0.2457(2) 0.0441(6) Uani 1 2 a d . . .
C6 C 0.4403(5) 0.26680(14) 0.2394(3) 0.0516(7) Uani 1 2 a d . . .
H3A H 0.344(5) 0.2931(12) 0.183(3) 0.041(7) Uiso 1 2 a d . . .
H3B H 0.402(5) 0.2672(15) 0.321(3) 0.060(9) Uiso 1 2 a d . . .
C7 C 0.3654(4) 0.15169(11) 0.0317(2) 0.0407(6) Uani 1 2 a d . . .
C8 C 0.5069(6) 0.10834(13) 0.1069(3) 0.0509(7) Uani 1 2 a d . . .
H4A H 0.457(6) 0.0708(16) 0.071(3) 0.059(9) Uiso 1 2 a d . . .
H4B H 0.489(6) 0.1089(15) 0.186(4) 0.063(10) Uiso 1 2 a d . . .
H4C H 0.669(6) 0.1119(14) 0.105(3) 0.056(9) Uiso 1 2 a d . . .
C9 C 0.1132(5) 0.14261(15) 0.0326(4) 0.0565(8) Uani 1 2 a d . . .
H5A H 0.087(6) 0.1453(15) 0.112(4) 0.066(11) Uiso 1 2 a d . . .
H5B H 0.057(6) 0.1081(17) 0.000(3) 0.065(10) Uiso 1 2 a d . . .
H5C H 0.011(7) 0.1695(17) -0.008(4) 0.072(11) Uiso 1 2 a d . . .
C10 C 0.4062(6) 0.14893(15) -0.0943(3) 0.0548(7) Uani 1 2 a d . . .
H6A H 0.561(6) 0.1503(14) -0.099(3) 0.053(9) Uiso 1 2 a d . . .
H6B H 0.320(7) 0.1778(17) -0.151(4) 0.075(11) Uiso 1 2 a d . . .
H6C H 0.352(6) 0.1160(18) -0.128(3) 0.067(10) Uiso 1 2 a d . . .
C11 C 0.8368(7) 0.24199(17) 0.3364(3) 0.0627(9) Uani 1 2 a d . . .
H7A H 0.805(7) 0.2528(19) 0.415(4) 0.092(13) Uiso 1 2 a d . . .
H7B H 0.991(7) 0.2510(18) 0.343(3) 0.084(13) Uiso 1 2 a d . . .
H7C H 0.808(6) 0.2027(17) 0.313(3) 0.064(10) Uiso 1 2 a d . . .
O12 O 0.7430(4) 0.33278(9) 0.2786(2) 0.0563(5) Uani 1 2 a d . . .
H8 H 0.630(7) 0.3511(19) 0.243(4) 0.082(14) Uiso 1 2 a d . . .
O13 O 0.6605(3) 0.30894(7) 0.04338(16) 0.0414(4) Uani 1 2 a d . . .
C14 C 0.8053(4) 0.34552(11) 0.0133(2) 0.0404(6) Uani 1 2 a d . . .
O15 O 1.0055(3) 0.34634(9) 0.05390(19) 0.0534(5) Uani 1 2 a d . . .
C16 C 0.6934(4) 0.38465(11) -0.0760(2) 0.0398(6) Uani 1 2 a d . . .
C17 C 0.8249(5) 0.42589(11) -0.1097(3) 0.0452(6) Uani 1 2 a d . . .
H9 H 0.975(6) 0.4281(15) -0.081(3) 0.055(9) Uiso 1 2 a d . . .
C18 C 0.7313(6) 0.46259(12) -0.1945(3) 0.0529(8) Uani 1 2 a d . . .
C19 C 0.5065(6) 0.45841(15) -0.2474(3) 0.0629(9) Uani 1 2 a d . . .
H10 H 0.454(6) 0.4843(16) -0.303(3) 0.062(10) Uiso 1 2 a d . . .
C20 C 0.3757(6) 0.41699(14) -0.2143(3) 0.0609(8) Uani 1 2 a d . . .
H11 H 0.219(7) 0.4138(17) -0.258(4) 0.087(13) Uiso 1 2 a d . . .
C21 C 0.4655(5) 0.38033(13) -0.1287(3) 0.0476(7) Uani 1 2 a d . . .
H12 H 0.380(5) 0.3520(14) -0.101(3) 0.050(8) Uiso 1 2 a d . . .
Cl'2 Cl 0.93607(16) 0.26388(4) 0.79558(8) 0.0720(3) Uani 1 2 a d . . .
O'1 O 0.0439(3) 0.51392(8) 0.27299(16) 0.0448(4) Uani 1 2 a d . . .
C'2 C 0.1803(4) 0.52196(11) 0.3834(2) 0.0383(6) Uani 1 2 a d . . .
H'1 H 0.147(4) 0.4918(11) 0.438(2) 0.032(6) Uiso 1 2 a d . . .
O'3 O 0.4160(3) 0.51728(7) 0.37747(16) 0.0396(4) Uani 1 2 a d . . .
C'4 C 0.4780(5) 0.46891(10) 0.3288(3) 0.0388(6) Uani 1 2 a d . . .
H'2 H 0.636(4) 0.4718(10) 0.322(2) 0.028(6) Uiso 1 2 a d . . .
C'5 C 0.3288(4) 0.45806(11) 0.2096(3) 0.0423(6) Uani 1 2 a d . . .
C'6 C 0.0825(5) 0.46143(12) 0.2262(3) 0.0470(7) Uani 1 2 a d . . .
H'3A H 0.045(5) 0.4334(12) 0.280(2) 0.036(7) Uiso 1 2 a d . . .
H'3B H -0.031(5) 0.4544(13) 0.151(3) 0.051(8) Uiso 1 2 a d . . .
C'7 C 0.1424(5) 0.57917(11) 0.4284(3) 0.0427(6) Uani 1 2 a d . . .
C'8 C -0.1097(6) 0.58521(17) 0.4346(4) 0.0621(9) Uani 1 2 a d . . .
H'4A H -0.162(7) 0.5574(19) 0.479(4) 0.081(12) Uiso 1 2 a d . . .
H'4B H -0.199(6) 0.5846(14) 0.358(4) 0.057(10) Uiso 1 2 a d . . .
H'4C H -0.142(9) 0.621(3) 0.469(5) 0.129(19) Uiso 1 2 a d . . .
C'9 C 0.2840(7) 0.58536(16) 0.5511(3) 0.0612(9) Uani 1 2 a d . . .
H'5A H 0.261(7) 0.621(2) 0.584(4) 0.091(13) Uiso 1 2 a d . . .
H'5B H 0.212(7) 0.5609(18) 0.606(4) 0.083(12) Uiso 1 2 a d . . .
H'5C H 0.447(6) 0.5797(14) 0.556(3) 0.056(9) Uiso 1 2 a d . . .
C'10 C 0.2112(7) 0.62199(14) 0.3463(4) 0.0600(8) Uani 1 2 a d . . .
H'6A H 0.379(7) 0.6208(17) 0.346(3) 0.079(11) Uiso 1 2 a d . . .
H'6B H 0.137(7) 0.6212(17) 0.272(4) 0.074(12) Uiso 1 2 a d . . .
H'6C H 0.179(8) 0.657(2) 0.377(4) 0.109(16) Uiso 1 2 a d . . .
C'11 C 0.3834(7) 0.49900(15) 0.1210(3) 0.0562(8) Uani 1 2 a d . . .
H'7A H 0.555(7) 0.4947(16) 0.117(4) 0.076(11) Uiso 1 2 a d . . .
H'7B H 0.300(8) 0.4961(19) 0.048(5) 0.099(15) Uiso 1 2 a d . . .
H'7C H 0.348(8) 0.533(2) 0.141(4) 0.105(16) Uiso 1 2 a d . . .
O'12 O 0.3822(4) 0.40452(8) 0.1751(2) 0.0559(5) Uani 1 2 a d . . .
H'8 H 0.3067 0.3976 0.1103 0.084 Uiso 1 2 a calc R . .
O'13 O 0.4520(3) 0.42343(7) 0.40423(17) 0.0432(4) Uani 1 2 a d . . .
C'14 C 0.6343(4) 0.40699(11) 0.4807(2) 0.0409(6) Uani 1 2 a d . . .
O'15 O 0.8157(4) 0.42899(10) 0.4956(2) 0.0632(6) Uani 1 2 a d . . .
C'16 C 0.5839(5) 0.35697(11) 0.5453(2) 0.0407(6) Uani 1 2 a d . . .
C'17 C 0.3710(5) 0.33219(12) 0.5247(3) 0.0466(6) Uani 1 2 a d . . .
H'9 H 0.250(5) 0.3480(14) 0.471(3) 0.051(8) Uiso 1 2 a d . . .
C'18 C 0.3374(6) 0.28588(14) 0.5868(3) 0.0560(7) Uani 1 2 a d . . .
H'10 H 0.188(6) 0.2679(17) 0.573(3) 0.070(10) Uiso 1 2 a d . . .
C'19 C 0.5112(6) 0.26411(15) 0.6693(3) 0.0575(8) Uani 1 2 a d . . .
H'11 H 0.497(6) 0.2340(16) 0.715(3) 0.062(10) Uiso 1 2 a d . . .
C'20 C 0.7175(5) 0.28969(12) 0.6893(2) 0.0493(7) Uani 1 2 a d . . .
C'21 C 0.7582(5) 0.33592(12) 0.6282(2) 0.0443(6) Uani 1 2 a d . . .
H'12 H 0.892(6) 0.3554(14) 0.640(3) 0.056(9) Uiso 1 2 a d . . .

loop_
_atom_site_aniso_label
_atom_site_aniso_U_11
_atom_site_aniso_U_22
_atom_site_aniso_U_33
_atom_site_aniso_U_23
_atom_site_aniso_U_13
_atom_site_aniso_U_12
Cl22 0.1008(7) 0.0481(4) 0.0995(7) 0.0213(5) 0.0473(6) 0.0028(4)
O1 0.0476(10) 0.0432(10) 0.0535(11) -0.0084(9) 0.0233(9) -0.0095(8)
C2 0.0352(13) 0.0361(13) 0.0471(15) -0.0008(12) 0.0138(11) -0.0003(11)
O3 0.0359(9) 0.0337(9) 0.0528(11) -0.0033(8) 0.0150(8) -0.0025(7)
C4 0.0341(13) 0.0317(12) 0.0526(15) 0.0012(12) 0.0072(11) -0.0012(10)
C5 0.0434(15) 0.0387(14) 0.0497(15) -0.0066(12) 0.0074(12) -0.0034(11)
C6 0.0507(16) 0.0489(16) 0.0587(19) -0.0182(15) 0.0189(14) -0.0062(14)
C7 0.0382(13) 0.0352(13) 0.0493(15) 0.0005(12) 0.0099(11) 0.0001(11)
C8 0.0519(18) 0.0365(16) 0.063(2) 0.0064(14) 0.0076(14) 0.0002(13)
C9 0.0426(16) 0.0489(19) 0.077(2) -0.0067(17) 0.0090(16) -0.0069(14)
C10 0.060(2) 0.0507(18) 0.0532(18) -0.0075(16) 0.0100(15) -0.0011(16)
C11 0.063(2) 0.067(2) 0.055(2) 0.0083(18) 0.0031(16) -0.0025(17)
O12 0.0584(13) 0.0454(12) 0.0635(13) -0.0164(10) 0.0066(11) -0.0086(10)
O13 0.0374(9) 0.0361(9) 0.0504(11) 0.0050(8) 0.0071(8) -0.0044(8)
C14 0.0415(14) 0.0372(14) 0.0429(14) -0.0070(11) 0.0086(11) -0.0065(11)
O15 0.0423(11) 0.0504(12) 0.0634(13) 0.0073(10) -0.0016(9) -0.0141(9)
C16 0.0468(15) 0.0350(12) 0.0391(14) -0.0062(11) 0.0116(11) -0.0024(11)
C17 0.0510(17) 0.0391(14) 0.0477(16) -0.0023(12) 0.0151(13) -0.0017(12)
C18 0.070(2) 0.0391(15) 0.0566(19) 0.0034(13) 0.0299(16) 0.0044(14)
C19 0.079(2) 0.0533(19) 0.059(2) 0.0137(17) 0.0207(18) 0.0247(17)
C20 0.0545(19) 0.065(2) 0.062(2) 0.0017(17) 0.0080(16) 0.0130(17)
C21 0.0459(16) 0.0475(16) 0.0493(16) -0.0027(13) 0.0081(13) 0.0003(13)
Cl'2 0.0844(6) 0.0708(5) 0.0570(5) 0.0154(4) 0.0028(4) 0.0231(5)
O'1 0.0365(9) 0.0436(10) 0.0508(11) -0.0057(9) -0.0010(8) 0.0036(8)
C'2 0.0340(12) 0.0359(14) 0.0449(14) 0.0000(12) 0.0069(11) -0.0027(10)
O'3 0.0333(8) 0.0328(8) 0.0513(10) -0.0040(8) 0.0036(7) -0.0021(7)
C'4 0.0357(14) 0.0304(13) 0.0508(16) 0.0014(11) 0.0095(12) -0.0017(10)
C'5 0.0430(14) 0.0343(13) 0.0494(16) -0.0039(12) 0.0078(12) -0.0028(11)
C'6 0.0394(15) 0.0400(15) 0.0582(18) -0.0100(14) 0.0000(13) -0.0045(12)
C'7 0.0409(14) 0.0355(14) 0.0514(16) -0.0016(12) 0.0078(12) 0.0018(11)
C'8 0.0498(19) 0.058(2) 0.080(3) -0.005(2) 0.0173(19) 0.0075(15)
C'9 0.068(2) 0.056(2) 0.056(2) -0.0126(17) 0.0013(17) 0.0092(17)
C'10 0.067(2) 0.0388(17) 0.074(2) 0.0099(16) 0.0138(19) 0.0008(15)
C'11 0.067(2) 0.055(2) 0.0478(19) 0.0027(15) 0.0125(16) -0.0019(15)
O'12 0.0545(12) 0.0437(11) 0.0675(14) -0.0158(10) 0.0057(10) 0.0021(9)
O'13 0.0363(9) 0.0377(9) 0.0546(11) 0.0076(8) 0.0053(8) -0.0012(7)
C'14 0.0411(15) 0.0379(13) 0.0432(15) -0.0035(12) 0.0061(12) -0.0008(11)
O'15 0.0497(13) 0.0615(13) 0.0717(15) 0.0166(11) -0.0067(11) -0.0154(10)
C'16 0.0472(14) 0.0379(13) 0.0379(13) -0.0048(11) 0.0103(11) 0.0004(11)
C'17 0.0500(17) 0.0463(15) 0.0434(15) 0.0008(13) 0.0084(13) 0.0000(13)
C'18 0.0581(19) 0.0553(17) 0.0572(18) 0.0041(15) 0.0177(15) -0.0092(15)
C'19 0.075(2) 0.0476(16) 0.0544(18) 0.0100(16) 0.0233(16) 0.0037(16)
C'20 0.0626(18) 0.0475(16) 0.0390(15) 0.0000(13) 0.0121(13) 0.0131(14)
C'21 0.0499(16) 0.0389(14) 0.0448(15) -0.0037(12) 0.0104(12) 0.0024(12)

loop_
_geom_bond_atom_site_label_1
_geom_bond_atom_site_label_2
_geom_bond_distance
_geom_bond_site_symmetry_2
_geom_bond_publ_flag
Cl22 C18 1.737(3) . ?
O1 C2 1.398(3) . ?
O1 C6 1.434(4) . ?
C2 O3 1.434(3) . ?
C2 C7 1.522(4) . ?
O3 C4 1.391(3) . ?
C4 C5 1.532(4) . ?
C4 O13 1.456(3) . ?
C5 C6 1.523(4) . ?
C5 O12 1.417(3) . ?
C5 C11 1.515(5) . ?
C7 C8 1.530(4) . ?
C7 C9 1.528(4) . ?
C7 C10 1.524(4) . ?
O13 C14 1.337(3) . ?
C14 O15 1.205(3) . ?
C14 C16 1.479(4) . ?
C16 C17 1.382(4) . ?
C16 C21 1.393(4) . ?
C17 C18 1.374(4) . ?
C18 C19 1.377(5) . ?
C19 C20 1.379(5) . ?
C20 C21 1.374(5) . ?
Cl'2 C'20 1.744(3) . ?
O'1 C'2 1.399(3) . ?
O'1 C'6 1.433(3) . ?
C'2 O'3 1.430(3) . ?
C'2 C'7 1.530(4) . ?
O'3 C'4 1.394(3) . ?
C'4 C'5 1.524(4) . ?
C'4 O'13 1.443(3) . ?
C'5 O'12 1.427(3) . ?
C'5 C'6 1.523(4) . ?
C'5 C'11 1.514(4) . ?
C'7 C'8 1.531(4) . ?
C'7 C'9 1.522(5) . ?
C'7 C'10 1.524(4) . ?
O'13 C'14 1.336(3) . ?
C'14 O'15 1.197(3) . ?
C'14 C'16 1.496(4) . ?
C'16 C'21 1.383(4) . ?
C'16 C'17 1.393(4) . ?
C'17 C'18 1.380(4) . ?
C'18 C'19 1.385(5) . ?
C'19 C'20 1.367(5) . ?
C'20 C'21 1.382(4) . ?

loop_
_cod_related_entry_id
_cod_related_entry_database
_cod_related_entry_code
1 ChemSpider 30653841
